data_7035922
loop_
_publ_author_name
'B\"ottcher, Tobias'
'Jones, Cameron'

_publ_section_title
;
 Extremely bulky secondary phosphinoamines as substituents for sterically
 hindered aminosilanes.
;
_journal_issue 33
_journal_name_full 'Dalton transactions (Cambridge, England : 2003)'
_journal_page_first 14842
_journal_page_last 14853
_journal_paper_doi 10.1039/c5dt02504d
_journal_volume 44
_journal_year 2015
_chemical_formula_sum 'C47 H42 N P'
_chemical_formula_weight 651.79
_chemical_name_systematic
; 
 ? 
;
_space_group_IT_number 14
_symmetry_cell_setting monoclinic
_symmetry_space_group_name_Hall '-P 2yn'
_symmetry_space_group_name_H-M 'P 1 21/n 1'
_atom_sites_solution_hydrogens geom
_atom_sites_solution_primary direct
_atom_sites_solution_secondary difmap
_audit_creation_method SHELXL-97
_audit_update_record
;
2015-05-18 deposited with the CCDC.
2015-07-22 downloaded from the CCDC.
;
_cell_angle_alpha 90.00
_cell_angle_beta 102.692(6)
_cell_angle_gamma 90.00
_cell_formula_units_Z 4
_cell_length_a 9.1571(6)
_cell_length_b 41.566(3)
_cell_length_c 9.5665(6)
_cell_measurement_temperature 123(2)
_cell_volume 3552.3(4)
_computing_structure_refinement 'SHELXL-97 (Sheldrick, 1997)'
_computing_structure_solution 'SHELXS-97 (Sheldrick, 1990)'
_diffrn_ambient_temperature 123(2)
_diffrn_measured_fraction_theta_full 0.998
_diffrn_measured_fraction_theta_max 0.998
_diffrn_measurement_device_type 'Bruker Apex X8'
_diffrn_radiation_monochromator graphite
_diffrn_radiation_source 'fine-focus sealed tube'
_diffrn_radiation_type MoK\a
_diffrn_radiation_wavelength 0.71073
_diffrn_reflns_av_R_equivalents 0.0406
_diffrn_reflns_av_sigmaI/netI 0.0575
_diffrn_reflns_limit_h_max 9
_diffrn_reflns_limit_h_min -11
_diffrn_reflns_limit_k_max 40
_diffrn_reflns_limit_k_min -50
_diffrn_reflns_limit_l_max 11
_diffrn_reflns_limit_l_min -11
_diffrn_reflns_number 17730
_diffrn_reflns_theta_full 25.50
_diffrn_reflns_theta_max 25.50
_diffrn_reflns_theta_min 2.93
_exptl_absorpt_coefficient_mu 0.112
_exptl_absorpt_correction_T_max 0.994
_exptl_absorpt_correction_T_min 0.983
_exptl_absorpt_correction_type multi-scan
_exptl_absorpt_process_details 'Sortav (Blessing)'
_exptl_crystal_colour colorless
_exptl_crystal_density_diffrn 1.219
_exptl_crystal_density_method 'not measured'
_exptl_crystal_description block
_exptl_crystal_F_000 1384
_exptl_crystal_size_max 0.10
_exptl_crystal_size_mid 0.10
_exptl_crystal_size_min 0.05
_refine_diff_density_max 0.383
_refine_diff_density_min -0.489
_refine_diff_density_rms 0.049
_refine_ls_extinction_method none
_refine_ls_goodness_of_fit_ref 1.034
_refine_ls_hydrogen_treatment constr
_refine_ls_matrix_type full
_refine_ls_number_parameters 444
_refine_ls_number_reflns 6603
_refine_ls_number_restraints 0
_refine_ls_restrained_S_all 1.034
_refine_ls_R_factor_all 0.0712
_refine_ls_R_factor_gt 0.0482
_refine_ls_shift/su_max 0.000
_refine_ls_shift/su_mean 0.000
_refine_ls_structure_factor_coef Fsqd
_refine_ls_weighting_details 'calc w=1/[\s^2^(Fo^2^)+(0.0167P)^2^+2.4894P] where P=(Fo^2^+2Fc^2^)/3'
_refine_ls_weighting_scheme calc
_refine_ls_wR_factor_gt 0.0843
_refine_ls_wR_factor_ref 0.0930
_reflns_number_gt 5065
_reflns_number_total 6603
_reflns_threshold_expression >2sigma(I)
_cod_data_source_file c5dt02504d2.cif
_cod_data_source_block cj1095
_cod_depositor_comments 'Adding full bibliography for 7035922--7035934.cif.'
_cod_original_sg_symbol_H-M P2(1)/n
_cod_database_code 7035922

loop_
_symmetry_equiv_pos_as_xyz
'x, y, z'
'-x+1/2, y+1/2, -z+1/2'
'-x, -y, -z'
'x-1/2, -y-1/2, z-1/2'

loop_
_atom_site_label
_atom_site_type_symbol
_atom_site_fract_x
_atom_site_fract_y
_atom_site_fract_z
_atom_site_U_iso_or_equiv
_atom_site_adp_type
_atom_site_occupancy
_atom_site_symmetry_multiplicity
_atom_site_calc_flag
_atom_site_refinement_flags
P1 P 0.27599(6) 0.123359(13) 0.47540(5) 0.01542(12) Uani 1 1 d .
N1 N 0.20106(17) 0.12519(4) 0.62400(15) 0.0160(4) Uani 1 1 d .
H1 H 0.1036 0.1273 0.6136 0.019 Uiso 1 1 calc R
C1 C 0.2940(2) 0.12335(5) 0.76473(18) 0.0144(4) Uani 1 1 d .
C2 C 0.2878(2) 0.09591(5) 0.84943(19) 0.0147(4) Uani 1 1 d .
C3 C 0.3692(2) 0.09567(5) 0.99058(19) 0.0156(4) Uani 1 1 d .
H3 H 0.3613 0.0776 1.0493 0.019 Uiso 1 1 calc R
C4 C 0.4615(2) 0.12107(5) 1.04815(19) 0.0152(4) Uani 1 1 d .
C5 C 0.4743(2) 0.14677(5) 0.95827(19) 0.0158(4) Uani 1 1 d .
H5 H 0.5439 0.1634 0.9931 0.019 Uiso 1 1 calc R
C6 C 0.3886(2) 0.14892(5) 0.81916(19) 0.0147(4) Uani 1 1 d .
C7 C 0.1878(2) 0.06790(5) 0.78303(19) 0.0164(4) Uani 1 1 d .
H7 H 0.1980 0.0668 0.6812 0.020 Uiso 1 1 calc R
C8 C 0.2374(2) 0.03500(5) 0.84680(19) 0.0163(4) Uani 1 1 d .
C9 C 0.1847(2) 0.02162(5) 0.9599(2) 0.0202(5) Uani 1 1 d .
H9 H 0.1157 0.0333 1.0014 0.024 Uiso 1 1 calc R
C10 C 0.2324(2) -0.00861(5) 1.0120(2) 0.0222(5) Uani 1 1 d .
H10 H 0.1959 -0.0175 1.0893 0.027 Uiso 1 1 calc R
C11 C 0.3321(2) -0.02589(5) 0.9531(2) 0.0222(5) Uani 1 1 d .
H11 H 0.3644 -0.0465 0.9898 0.027 Uiso 1 1 calc R
C12 C 0.3849(2) -0.01308(5) 0.8402(2) 0.0232(5) Uani 1 1 d .
H12 H 0.4536 -0.0249 0.7989 0.028 Uiso 1 1 calc R
C13 C 0.3373(2) 0.01707(5) 0.7878(2) 0.0214(5) Uani 1 1 d .
H13 H 0.3735 0.0257 0.7100 0.026 Uiso 1 1 calc R
C14 C 0.0221(2) 0.07445(5) 0.7751(2) 0.0174(4) Uani 1 1 d .
C15 C -0.0286(2) 0.09035(5) 0.8829(2) 0.0233(5) Uani 1 1 d .
H15 H 0.0414 0.0980 0.9645 0.028 Uiso 1 1 calc R
C16 C -0.1805(2) 0.09518(5) 0.8728(2) 0.0296(5) Uani 1 1 d .
H16 H -0.2135 0.1060 0.9478 0.036 Uiso 1 1 calc R
C17 C -0.2840(2) 0.08445(6) 0.7548(2) 0.0316(6) Uani 1 1 d .
H17 H -0.3880 0.0877 0.7483 0.038 Uiso 1 1 calc R
C18 C -0.2347(2) 0.06900(6) 0.6463(2) 0.0317(6) Uani 1 1 d .
H18 H -0.3052 0.0616 0.5645 0.038 Uiso 1 1 calc R
C19 C -0.0832(2) 0.06423(5) 0.6556(2) 0.0242(5) Uani 1 1 d .
H19 H -0.0507 0.0538 0.5793 0.029 Uiso 1 1 calc R
C20 C 0.3961(2) 0.17971(5) 0.73364(19) 0.0157(4) Uani 1 1 d .
H20 H 0.3505 0.1744 0.6314 0.019 Uiso 1 1 calc R
C21 C 0.5589(2) 0.18868(5) 0.73871(18) 0.0158(4) Uani 1 1 d .
C22 C 0.6462(2) 0.16690(5) 0.6827(2) 0.0204(5) Uani 1 1 d .
H22 H 0.6025 0.1474 0.6416 0.024 Uiso 1 1 calc R
C23 C 0.7953(2) 0.17301(5) 0.6855(2) 0.0238(5) Uani 1 1 d .
H23 H 0.8529 0.1578 0.6469 0.029 Uiso 1 1 calc R
C24 C 0.8603(2) 0.20134(5) 0.7444(2) 0.0226(5) Uani 1 1 d .
H24 H 0.9627 0.2057 0.7467 0.027 Uiso 1 1 calc R
C25 C 0.7747(2) 0.22325(5) 0.7996(2) 0.0227(5) Uani 1 1 d .
H25 H 0.8188 0.2428 0.8401 0.027 Uiso 1 1 calc R
C26 C 0.6251(2) 0.21710(5) 0.79684(19) 0.0191(4) Uani 1 1 d .
H26 H 0.5677 0.2325 0.8350 0.023 Uiso 1 1 calc R
C27 C 0.3034(2) 0.20724(5) 0.77454(19) 0.0165(4) Uani 1 1 d .
C28 C 0.2806(2) 0.21181(5) 0.9121(2) 0.0203(5) Uani 1 1 d .
H28 H 0.3206 0.1967 0.9852 0.024 Uiso 1 1 calc R
C29 C 0.2002(2) 0.23806(5) 0.9443(2) 0.0225(5) Uani 1 1 d .
H29 H 0.1872 0.2410 1.0394 0.027 Uiso 1 1 calc R
C30 C 0.1390(2) 0.25997(5) 0.8394(2) 0.0238(5) Uani 1 1 d .
H30 H 0.0841 0.2779 0.8617 0.029 Uiso 1 1 calc R
C31 C 0.1586(2) 0.25550(5) 0.7011(2) 0.0235(5) Uani 1 1 d .
H31 H 0.1158 0.2703 0.6279 0.028 Uiso 1 1 calc R
C32 C 0.2406(2) 0.22947(5) 0.6695(2) 0.0197(5) Uani 1 1 d .
H32 H 0.2541 0.2268 0.5746 0.024 Uiso 1 1 calc R
C33 C 0.5405(2) 0.12161(5) 1.20630(19) 0.0186(4) Uani 1 1 d .
H33 H 0.4813 0.1078 1.2590 0.022 Uiso 1 1 calc R
C34 C 0.5470(2) 0.15533(5) 1.2712(2) 0.0238(5) Uani 1 1 d .
H34A H 0.6147 0.1688 1.2301 0.036 Uiso 1 1 calc R
H34B H 0.5839 0.1540 1.3753 0.036 Uiso 1 1 calc R
H34C H 0.4466 0.1648 1.2499 0.036 Uiso 1 1 calc R
C35 C 0.6987(2) 0.10804(6) 1.2338(2) 0.0303(6) Uani 1 1 d .
H35A H 0.6958 0.0861 1.1959 0.045 Uiso 1 1 calc R
H35B H 0.7415 0.1077 1.3371 0.045 Uiso 1 1 calc R
H35C H 0.7607 0.1216 1.1860 0.045 Uiso 1 1 calc R
C36 C 0.1438(2) 0.14865(5) 0.35263(19) 0.0171(4) Uani 1 1 d .
C37 C 0.1346(2) 0.14634(5) 0.2048(2) 0.0217(5) Uani 1 1 d .
H37 H 0.1918 0.1305 0.1691 0.026 Uiso 1 1 calc R
C38 C 0.0429(2) 0.16687(6) 0.1104(2) 0.0255(5) Uani 1 1 d .
H38 H 0.0369 0.1650 0.0104 0.031 Uiso 1 1 calc R
C39 C -0.0400(2) 0.19020(6) 0.1615(2) 0.0283(5) Uani 1 1 d .
H39 H -0.1029 0.2043 0.0967 0.034 Uiso 1 1 calc R
C40 C -0.0308(2) 0.19283(5) 0.3069(2) 0.0257(5) Uani 1 1 d .
H40 H -0.0874 0.2089 0.3420 0.031 Uiso 1 1 calc R
C41 C 0.0601(2) 0.17232(5) 0.4021(2) 0.0197(5) Uani 1 1 d .
H41 H 0.0654 0.1744 0.5020 0.024 Uiso 1 1 calc R
C42 C 0.2182(2) 0.08346(5) 0.40248(19) 0.0178(4) Uani 1 1 d .
C43 C 0.3257(2) 0.05919(5) 0.4211(2) 0.0242(5) Uani 1 1 d .
H43 H 0.4276 0.0642 0.4608 0.029 Uiso 1 1 calc R
C44 C 0.2846(3) 0.02779(6) 0.3818(2) 0.0348(6) Uani 1 1 d .
H44 H 0.3583 0.0113 0.3946 0.042 Uiso 1 1 calc R
C45 C 0.1371(3) 0.02043(6) 0.3243(2) 0.0353(6) Uani 1 1 d .
H45 H 0.1092 -0.0012 0.2994 0.042 Uiso 1 1 calc R
C46 C 0.0303(3) 0.04412(6) 0.3026(2) 0.0317(6) Uani 1 1 d .
H46 H -0.0711 0.0390 0.2614 0.038 Uiso 1 1 calc R
C47 C 0.0703(2) 0.07546(5) 0.3408(2) 0.0254(5) Uani 1 1 d .
H47 H -0.0040 0.0918 0.3248 0.030 Uiso 1 1 calc R

loop_
_atom_site_aniso_label
_atom_site_aniso_U_11
_atom_site_aniso_U_22
_atom_site_aniso_U_33
_atom_site_aniso_U_23
_atom_site_aniso_U_13
_atom_site_aniso_U_12
P1 0.0148(3) 0.0167(3) 0.0142(2) 0.0001(2) 0.00205(19) -0.0003(2)
N1 0.0121(8) 0.0198(9) 0.0155(8) 0.0003(7) 0.0017(6) 0.0008(7)
C1 0.0134(10) 0.0149(11) 0.0153(9) -0.0005(8) 0.0042(7) 0.0018(8)
C2 0.0131(10) 0.0141(11) 0.0179(9) -0.0008(8) 0.0055(7) 0.0004(8)
C3 0.0178(10) 0.0123(11) 0.0179(9) 0.0039(8) 0.0066(8) 0.0010(9)
C4 0.0148(10) 0.0147(11) 0.0159(9) -0.0001(8) 0.0029(7) 0.0009(9)
C5 0.0162(10) 0.0141(11) 0.0171(9) -0.0011(8) 0.0035(8) -0.0024(9)
C6 0.0151(10) 0.0140(10) 0.0160(9) -0.0003(8) 0.0055(7) 0.0001(8)
C7 0.0189(10) 0.0153(11) 0.0147(9) 0.0007(8) 0.0032(8) -0.0025(9)
C8 0.0169(10) 0.0135(11) 0.0167(9) -0.0016(8) -0.0002(8) -0.0048(9)
C9 0.0222(11) 0.0177(11) 0.0208(10) -0.0004(9) 0.0045(8) -0.0008(9)
C10 0.0276(12) 0.0193(11) 0.0197(10) 0.0028(9) 0.0052(9) -0.0028(10)
C11 0.0263(12) 0.0141(11) 0.0239(10) 0.0006(9) 0.0004(9) -0.0008(9)
C12 0.0243(12) 0.0178(12) 0.0284(11) -0.0028(9) 0.0077(9) 0.0017(10)
C13 0.0246(12) 0.0191(12) 0.0216(10) 0.0002(9) 0.0073(8) -0.0025(9)
C14 0.0183(10) 0.0123(11) 0.0216(10) 0.0053(8) 0.0044(8) -0.0023(9)
C15 0.0236(12) 0.0205(12) 0.0261(11) -0.0007(9) 0.0063(9) -0.0024(10)
C16 0.0300(13) 0.0221(13) 0.0404(13) 0.0058(10) 0.0157(10) 0.0052(11)
C17 0.0175(12) 0.0272(14) 0.0496(14) 0.0144(12) 0.0064(10) 0.0026(10)
C18 0.0213(12) 0.0305(14) 0.0382(13) 0.0074(11) -0.0044(10) -0.0056(11)
C19 0.0250(12) 0.0224(12) 0.0238(10) 0.0032(9) 0.0020(9) -0.0031(10)
C20 0.0177(10) 0.0149(11) 0.0134(9) 0.0000(8) 0.0013(7) -0.0035(9)
C21 0.0176(10) 0.0174(11) 0.0119(9) 0.0051(8) 0.0019(7) -0.0009(9)
C22 0.0221(11) 0.0182(11) 0.0206(10) -0.0005(9) 0.0044(8) -0.0024(9)
C23 0.0223(11) 0.0248(13) 0.0255(11) -0.0003(9) 0.0081(9) 0.0021(10)
C24 0.0163(10) 0.0294(13) 0.0215(10) 0.0057(9) 0.0029(8) -0.0039(10)
C25 0.0234(12) 0.0223(12) 0.0211(10) -0.0005(9) 0.0024(8) -0.0077(10)
C26 0.0212(11) 0.0171(11) 0.0184(10) 0.0008(8) 0.0032(8) -0.0007(9)
C27 0.0132(10) 0.0144(11) 0.0210(10) 0.0008(8) 0.0020(8) -0.0044(8)
C28 0.0206(11) 0.0177(11) 0.0215(10) 0.0019(9) 0.0021(8) -0.0009(9)
C29 0.0231(11) 0.0210(12) 0.0242(10) -0.0040(9) 0.0068(9) -0.0041(10)
C30 0.0199(11) 0.0149(11) 0.0374(12) -0.0034(10) 0.0079(9) -0.0022(9)
C31 0.0218(11) 0.0151(11) 0.0319(11) 0.0047(9) 0.0022(9) -0.0022(9)
C32 0.0204(11) 0.0179(11) 0.0204(10) 0.0035(9) 0.0038(8) -0.0042(9)
C33 0.0216(11) 0.0188(11) 0.0149(9) 0.0002(8) 0.0025(8) -0.0044(9)
C34 0.0287(12) 0.0244(13) 0.0173(10) -0.0023(9) 0.0030(8) -0.0023(10)
C35 0.0334(13) 0.0306(14) 0.0217(11) -0.0032(10) -0.0050(9) 0.0076(11)
C36 0.0161(10) 0.0160(11) 0.0188(10) 0.0003(8) 0.0029(8) -0.0039(9)
C37 0.0236(11) 0.0230(12) 0.0189(10) -0.0008(9) 0.0056(8) 0.0000(10)
C38 0.0286(12) 0.0301(13) 0.0169(10) 0.0068(9) 0.0031(9) -0.0011(11)
C39 0.0286(12) 0.0268(13) 0.0269(11) 0.0100(10) 0.0005(9) 0.0049(11)
C40 0.0262(12) 0.0187(12) 0.0317(12) 0.0018(10) 0.0052(9) 0.0060(10)
C41 0.0212(11) 0.0190(12) 0.0188(10) 0.0006(9) 0.0040(8) -0.0008(9)
C42 0.0212(11) 0.0185(11) 0.0138(9) 0.0007(8) 0.0039(8) 0.0006(9)
C43 0.0279(12) 0.0230(13) 0.0218(10) -0.0011(9) 0.0056(9) 0.0040(10)
C44 0.0528(17) 0.0226(13) 0.0322(12) 0.0000(11) 0.0162(11) 0.0104(12)
C45 0.0615(18) 0.0206(13) 0.0274(12) -0.0079(10) 0.0179(12) -0.0112(13)
C46 0.0381(14) 0.0286(14) 0.0275(12) -0.0088(10) 0.0051(10) -0.0143(12)
C47 0.0239(12) 0.0255(13) 0.0256(11) -0.0010(10) 0.0029(9) -0.0012(10)

loop_
_atom_type_symbol
_atom_type_description
_atom_type_scat_dispersion_real
_atom_type_scat_dispersion_imag
_atom_type_scat_source
C C 0.0033 0.0016 'International Tables Vol C Tables 4.2.6.8 and 6.1.1.4'
H H 0.0000 0.0000 'International Tables Vol C Tables 4.2.6.8 and 6.1.1.4'
P P 0.1023 0.0942 'International Tables Vol C Tables 4.2.6.8 and 6.1.1.4'
N N 0.0061 0.0033 'International Tables Vol C Tables 4.2.6.8 and 6.1.1.4'

loop_
_geom_angle_atom_site_label_1
_geom_angle_atom_site_label_2
_geom_angle_atom_site_label_3
_geom_angle
N1 P1 C36 100.31(8)
N1 P1 C42 102.80(8)
C36 P1 C42 100.44(9)
C1 N1 P1 121.08(13)
C6 C1 C2 120.14(16)
C6 C1 N1 120.19(17)
C2 C1 N1 119.66(17)
C3 C2 C1 118.91(18)
C3 C2 C7 122.78(17)
C1 C2 C7 118.29(16)
C4 C3 C2 121.95(18)
C3 C4 C5 117.71(16)
C3 C4 C33 121.26(17)
C5 C4 C33 120.97(17)
C6 C5 C4 122.25(18)
C5 C6 C1 118.73(18)
C5 C6 C20 118.91(17)
C1 C6 C20 122.31(16)
C8 C7 C14 112.62(16)
C8 C7 C2 114.70(15)
C14 C7 C2 112.47(16)
C13 C8 C9 118.12(18)
C13 C8 C7 118.85(17)
C9 C8 C7 123.02(18)
C10 C9 C8 120.37(19)
C11 C10 C9 120.70(19)
C10 C11 C12 119.75(19)
C11 C12 C13 119.7(2)
C12 C13 C8 121.40(19)
C15 C14 C19 118.17(19)
C15 C14 C7 122.63(17)
C19 C14 C7 119.20(18)
C14 C15 C16 120.7(2)
C17 C16 C15 120.5(2)
C18 C17 C16 119.2(2)
C17 C18 C19 120.5(2)
C18 C19 C14 120.8(2)
C27 C20 C21 113.76(16)
C27 C20 C6 113.42(15)
C21 C20 C6 110.24(15)
C26 C21 C22 118.07(19)
C26 C21 C20 123.97(18)
C22 C21 C20 117.96(18)
C23 C22 C21 121.5(2)
C24 C23 C22 119.9(2)
C25 C24 C23 119.2(2)
C24 C25 C26 120.8(2)
C21 C26 C25 120.5(2)
C28 C27 C32 117.93(19)
C28 C27 C20 123.55(17)
C32 C27 C20 118.50(17)
C29 C28 C27 120.98(19)
C30 C29 C28 120.51(19)
C29 C30 C31 119.3(2)
C30 C31 C32 120.16(19)
C31 C32 C27 121.15(18)
C35 C33 C4 113.03(16)
C35 C33 C34 108.59(17)
C4 C33 C34 112.56(16)
C41 C36 C37 118.42(18)
C41 C36 P1 121.70(14)
C37 C36 P1 119.65(15)
C38 C37 C36 120.6(2)
C37 C38 C39 120.19(19)
C40 C39 C38 119.6(2)
C39 C40 C41 120.6(2)
C40 C41 C36 120.51(18)
C47 C42 C43 118.3(2)
C47 C42 P1 123.38(16)
C43 C42 P1 118.03(15)
C44 C43 C42 120.3(2)
C45 C44 C43 120.1(2)
C46 C45 C44 120.4(2)
C45 C46 C47 119.9(2)
C46 C47 C42 121.0(2)

loop_
_geom_bond_atom_site_label_1
_geom_bond_atom_site_label_2
_geom_bond_distance
P1 N1 1.7106(15)
P1 C36 1.823(2)
P1 C42 1.832(2)
N1 C1 1.428(2)
C1 C6 1.397(3)
C1 C2 1.407(3)
C2 C3 1.392(3)
C2 C7 1.530(3)
C3 C4 1.388(3)
C4 C5 1.392(3)
C4 C33 1.527(2)
C5 C6 1.391(2)
C6 C20 1.529(3)
C7 C8 1.525(3)
C7 C14 1.528(3)
C8 C13 1.392(3)
C8 C9 1.394(3)
C9 C10 1.387(3)
C10 C11 1.376(3)
C11 C12 1.383(3)
C12 C13 1.384(3)
C14 C15 1.388(3)
C14 C19 1.390(3)
C15 C16 1.388(3)
C16 C17 1.379(3)
C17 C18 1.378(3)
C18 C19 1.385(3)
C20 C27 1.526(3)
C20 C21 1.527(3)
C21 C26 1.387(3)
C21 C22 1.391(3)
C22 C23 1.383(3)
C23 C24 1.382(3)
C24 C25 1.381(3)
C25 C26 1.388(3)
C27 C28 1.390(3)
C27 C32 1.393(3)
C28 C29 1.388(3)
C29 C30 1.380(3)
C30 C31 1.386(3)
C31 C32 1.388(3)
C33 C35 1.523(3)
C33 C34 1.529(3)
C36 C41 1.393(3)
C36 C37 1.401(3)
C37 C38 1.384(3)
C38 C39 1.385(3)
C39 C40 1.380(3)
C40 C41 1.384(3)
C42 C47 1.393(3)
C42 C43 1.393(3)
C43 C44 1.387(3)
C44 C45 1.376(3)
C45 C46 1.372(3)
C46 C47 1.381(3)
